data_4327903
loop_
_publ_author_name
'K. Cory MacLeod'
'Brian O. Patrick'
'Kevin M. Smith'

_publ_section_title
;
 Reactivity of Cr(III) \m-Oxo Compounds: Catalyst Regeneration and Atom
 Transfer Processes
;
_journal_name_full 'Inorganic Chemistry'
_journal_page_first 688
_journal_page_last 700
_journal_paper_doi 10.1021/ic202233f
_journal_volume 51
_journal_year 2012
_chemical_formula_sum 'C55 H67 Cr2 N4 O'
_chemical_formula_weight 904.13
_chemical_name_systematic
;
 ?
;
_space_group_IT_number 2
_symmetry_cell_setting triclinic
_symmetry_space_group_name_Hall '-P 1'
_symmetry_space_group_name_H-M 'P -1'
_atom_sites_solution_hydrogens geom
_atom_sites_solution_primary direct
_atom_sites_solution_secondary difmap
_audit_creation_method SHELXL-97
_cell_angle_alpha 90.341(3)
_cell_angle_beta 95.604(4)
_cell_angle_gamma 107.903(4)
_cell_formula_units_Z 2
_cell_length_a 9.1063(8)
_cell_length_b 14.7309(14)
_cell_length_c 18.546(2)
_cell_measurement_reflns_used 1855
_cell_measurement_temperature 173(2)
_cell_measurement_theta_max 21.63
_cell_measurement_theta_min 2.69
_cell_volume 2354.4(4)
_computing_structure_refinement 'SHELXL-97 (Sheldrick, 1997)'
_diffrn_ambient_temperature 173(2)
_diffrn_measured_fraction_theta_full 0.973
_diffrn_measured_fraction_theta_max 0.973
_diffrn_measurement_device_type 'Bruker X8 APEX II'
_diffrn_measurement_method 'area detector'
_diffrn_radiation_monochromator graphite
_diffrn_radiation_source 'fine-focus sealed tube'
_diffrn_radiation_type MoK\a
_diffrn_radiation_wavelength 0.71073
_diffrn_reflns_av_R_equivalents 0.0833
_diffrn_reflns_av_sigmaI/netI 0.1255
_diffrn_reflns_limit_h_max 9
_diffrn_reflns_limit_h_min -7
_diffrn_reflns_limit_k_max 14
_diffrn_reflns_limit_k_min -15
_diffrn_reflns_limit_l_max 19
_diffrn_reflns_limit_l_min -19
_diffrn_reflns_number 16664
_diffrn_reflns_theta_full 22.48
_diffrn_reflns_theta_max 22.48
_diffrn_reflns_theta_min 1.79
_exptl_absorpt_coefficient_mu 0.505
_exptl_absorpt_correction_T_max 0.985
_exptl_absorpt_correction_T_min 0.643
_exptl_absorpt_correction_type multi-scan
_exptl_crystal_colour black
_exptl_crystal_density_diffrn 1.275
_exptl_crystal_description needle
_exptl_crystal_F_000 962
_exptl_crystal_size_max 0.15
_exptl_crystal_size_mid 0.05
_exptl_crystal_size_min 0.03
_refine_diff_density_max 0.336
_refine_diff_density_min -0.419
_refine_diff_density_rms 0.071
_refine_ls_extinction_method none
_refine_ls_goodness_of_fit_ref 0.993
_refine_ls_hydrogen_treatment constr
_refine_ls_matrix_type full
_refine_ls_number_parameters 572
_refine_ls_number_reflns 5987
_refine_ls_number_restraints 0
_refine_ls_restrained_S_all 0.993
_refine_ls_R_factor_all 0.1274
_refine_ls_R_factor_gt 0.0522
_refine_ls_shift/su_max 0.008
_refine_ls_shift/su_mean 0.000
_refine_ls_structure_factor_coef Fsqd
_refine_ls_weighting_details 'calc w=1/[\s^2^(Fo^2^)+(0.0348P)^2^+1.9210P] where P=(Fo^2^+2Fc^2^)/3'
_refine_ls_weighting_scheme calc
_refine_ls_wR_factor_gt 0.0895
_refine_ls_wR_factor_ref 0.1128
_reflns_number_gt 3478
_reflns_number_total 5987
_reflns_threshold_expression >2sigma(I)
_cod_data_source_file ic202233f_si_002_1.cif
_cod_data_source_block 3_{CpCr[(XylNCMe)2CH]}2O
_cod_database_code 4327903

loop_
_symmetry_equiv_pos_as_xyz
'x, y, z'
'-x, -y, -z'

loop_
_atom_site_label
_atom_site_type_symbol
_atom_site_fract_x
_atom_site_fract_y
_atom_site_fract_z
_atom_site_U_iso_or_equiv
_atom_site_adp_type
_atom_site_occupancy
_atom_site_symmetry_multiplicity
_atom_site_calc_flag
_atom_site_refinement_flags
C1 C 0.9174(6) 0.5279(3) 0.2393(3) 0.0257(14) Uani 1 1 d .
H1A H 0.9158 0.5786 0.2056 0.039 Uiso 1 1 calc R
H1B H 1.0222 0.5409 0.2642 0.039 Uiso 1 1 calc R
H1C H 0.8441 0.5257 0.2751 0.039 Uiso 1 1 calc R
C2 C 0.8712(6) 0.4330(4) 0.1978(3) 0.0201(13) Uani 1 1 d .
C3 C 0.9941(6) 0.4061(3) 0.1750(3) 0.0201(13) Uani 1 1 d .
H3 H 1.0926 0.4335 0.2018 0.024 Uiso 1 1 calc R
C4 C 0.9880(6) 0.3432(4) 0.1170(3) 0.0177(13) Uani 1 1 d .
C5 C 1.1390(5) 0.3535(4) 0.0861(3) 0.0253(14) Uani 1 1 d .
H5A H 1.1441 0.2903 0.0724 0.038 Uiso 1 1 calc R
H5B H 1.2257 0.3846 0.1225 0.038 Uiso 1 1 calc R
H5C H 1.1453 0.3924 0.0431 0.038 Uiso 1 1 calc R
C6 C 0.6125(6) 0.4344(3) 0.1903(3) 0.0213(13) Uani 1 1 d .
C7 C 0.6034(6) 0.5073(4) 0.1421(3) 0.0229(13) Uani 1 1 d .
C8 C 0.5059(6) 0.5591(4) 0.1544(3) 0.0305(15) Uani 1 1 d .
H8 H 0.5010 0.6090 0.1230 0.037 Uiso 1 1 calc R
C9 C 0.4148(6) 0.5412(4) 0.2110(3) 0.0314(15) Uani 1 1 d .
H9 H 0.3490 0.5785 0.2189 0.038 Uiso 1 1 calc R
C10 C 0.4210(6) 0.4683(4) 0.2556(3) 0.0284(14) Uani 1 1 d .
H10 H 0.3571 0.4549 0.2941 0.034 Uiso 1 1 calc R
C11 C 0.5185(6) 0.4134(4) 0.2460(3) 0.0225(13) Uani 1 1 d .
C12 C 0.6994(6) 0.5305(4) 0.0790(3) 0.0333(15) Uani 1 1 d .
H12A H 0.6398 0.4943 0.0355 0.050 Uiso 1 1 calc R
H12B H 0.7948 0.5134 0.0899 0.050 Uiso 1 1 calc R
H12C H 0.7259 0.5990 0.0705 0.050 Uiso 1 1 calc R
C13 C 0.5197(6) 0.3358(4) 0.2986(3) 0.0305(15) Uani 1 1 d .
H13A H 0.5831 0.2983 0.2822 0.046 Uiso 1 1 calc R
H13B H 0.4133 0.2941 0.3009 0.046 Uiso 1 1 calc R
H13C H 0.5634 0.3647 0.3467 0.046 Uiso 1 1 calc R
C14 C 0.8647(6) 0.2377(4) 0.0173(3) 0.0239(13) Uani 1 1 d .
C15 C 0.8909(6) 0.1499(4) 0.0125(3) 0.0317(15) Uani 1 1 d .
C16 C 0.8921(6) 0.1093(4) -0.0551(4) 0.0441(17) Uani 1 1 d .
H16 H 0.9057 0.0480 -0.0585 0.053 Uiso 1 1 calc R
C17 C 0.8739(7) 0.1573(5) -0.1171(4) 0.0495(18) Uani 1 1 d .
H17 H 0.8766 0.1295 -0.1631 0.059 Uiso 1 1 calc R
C18 C 0.8517(6) 0.2446(5) -0.1127(3) 0.0434(17) Uani 1 1 d .
H18 H 0.8389 0.2769 -0.1559 0.052 Uiso 1 1 calc R
C19 C 0.8477(6) 0.2871(4) -0.0462(3) 0.0278(14) Uani 1 1 d .
C20 C 0.9295(6) 0.1017(4) 0.0799(3) 0.0369(16) Uani 1 1 d .
H20A H 0.8957 0.0324 0.0705 0.055 Uiso 1 1 calc R
H20B H 0.8761 0.1170 0.1195 0.055 Uiso 1 1 calc R
H20C H 1.0418 0.1243 0.0935 0.055 Uiso 1 1 calc R
C21 C 0.8284(6) 0.3847(4) -0.0419(3) 0.0393(16) Uani 1 1 d .
H21A H 0.8376 0.4131 -0.0896 0.059 Uiso 1 1 calc R
H21B H 0.9090 0.4253 -0.0064 0.059 Uiso 1 1 calc R
H21C H 0.7259 0.3794 -0.0268 0.059 Uiso 1 1 calc R
C22 C 0.4351(6) 0.1242(4) 0.1305(3) 0.0259(14) Uani 1 1 d .
H22 H 0.4148 0.0741 0.1638 0.031 Uiso 1 1 calc R
C23 C 0.5029(6) 0.1245(4) 0.0665(3) 0.0257(14) Uani 1 1 d .
H23 H 0.5387 0.0753 0.0487 0.031 Uiso 1 1 calc R
C24 C 0.5090(6) 0.2108(4) 0.0327(3) 0.0284(14) Uani 1 1 d .
H24 H 0.5487 0.2296 -0.0123 0.034 Uiso 1 1 calc R
C25 C 0.4475(6) 0.2633(4) 0.0761(3) 0.0288(15) Uani 1 1 d .
H25 H 0.4376 0.3244 0.0660 0.035 Uiso 1 1 calc R
C26 C 0.4019(6) 0.2107(4) 0.1377(3) 0.0280(14) Uani 1 1 d .
H26 H 0.3571 0.2301 0.1768 0.034 Uiso 1 1 calc R
C27 C 0.5003(6) 0.1930(4) 0.4337(3) 0.0322(15) Uani 1 1 d .
H27A H 0.5027 0.1614 0.4800 0.048 Uiso 1 1 calc R
H27B H 0.3925 0.1857 0.4154 0.048 Uiso 1 1 calc R
H27C H 0.5584 0.2610 0.4409 0.048 Uiso 1 1 calc R
C28 C 0.5739(6) 0.1476(4) 0.3791(3) 0.0232(14) Uani 1 1 d .
C29 C 0.4727(6) 0.0737(4) 0.3355(3) 0.0243(14) Uani 1 1 d .
H29 H 0.3676 0.0729 0.3277 0.029 Uiso 1 1 calc R
C30 C 0.5114(6) 0.0000(4) 0.3017(3) 0.0254(14) Uani 1 1 d .
C31 C 0.3815(6) -0.0924(4) 0.2848(3) 0.0391(16) Uani 1 1 d .
H31A H 0.3911 -0.1190 0.2376 0.059 Uiso 1 1 calc R
H31B H 0.2814 -0.0802 0.2835 0.059 Uiso 1 1 calc R
H31C H 0.3878 -0.1380 0.3224 0.059 Uiso 1 1 calc R
C32 C 0.8196(6) 0.2278(4) 0.4426(3) 0.0226(13) Uani 1 1 d .
C33 C 0.8253(6) 0.1801(4) 0.5078(3) 0.0283(14) Uani 1 1 d .
C34 C 0.9188(7) 0.2291(5) 0.5675(3) 0.0370(16) Uani 1 1 d .
H34 H 0.9220 0.1970 0.6117 0.044 Uiso 1 1 calc R
C35 C 1.0079(7) 0.3234(5) 0.5650(3) 0.0411(17) Uani 1 1 d .
H35 H 1.0730 0.3558 0.6064 0.049 Uiso 1 1 calc R
C36 C 1.0003(6) 0.3694(4) 0.5010(3) 0.0352(15) Uani 1 1 d .
H36 H 1.0613 0.4342 0.4985 0.042 Uiso 1 1 calc R
C37 C 0.9055(6) 0.3232(4) 0.4399(3) 0.0270(14) Uani 1 1 d .
C38 C 0.7362(6) 0.0755(4) 0.5144(3) 0.0412(17) Uani 1 1 d .
H38A H 0.8076 0.0416 0.5339 0.062 Uiso 1 1 calc R
H38B H 0.6877 0.0478 0.4664 0.062 Uiso 1 1 calc R
H38C H 0.6557 0.0696 0.5470 0.062 Uiso 1 1 calc R
C39 C 0.9013(6) 0.3816(4) 0.3733(3) 0.0338(15) Uani 1 1 d .
H39A H 0.8656 0.3388 0.3302 0.051 Uiso 1 1 calc R
H39B H 1.0056 0.4249 0.3687 0.051 Uiso 1 1 calc R
H39C H 0.8301 0.4189 0.3780 0.051 Uiso 1 1 calc R
C40 C 0.6841(6) -0.0806(3) 0.2660(3) 0.0238(14) Uani 1 1 d .
C41 C 0.6765(6) -0.1038(4) 0.1921(3) 0.0276(14) Uani 1 1 d .
C42 C 0.7206(6) -0.1805(4) 0.1709(3) 0.0383(16) Uani 1 1 d .
H42 H 0.7192 -0.1949 0.1208 0.046 Uiso 1 1 calc R
C43 C 0.7673(7) -0.2367(4) 0.2223(4) 0.0476(18) Uani 1 1 d .
H43 H 0.8007 -0.2884 0.2077 0.057 Uiso 1 1 calc R
C44 C 0.7647(7) -0.2170(4) 0.2945(4) 0.0426(17) Uani 1 1 d .
H44 H 0.7925 -0.2574 0.3294 0.051 Uiso 1 1 calc R
C45 C 0.7228(6) -0.1399(4) 0.3178(3) 0.0325(15) Uani 1 1 d .
C46 C 0.6125(6) -0.0489(4) 0.1361(3) 0.0338(15) Uani 1 1 d .
H46A H 0.6450 -0.0598 0.0888 0.051 Uiso 1 1 calc R
H46B H 0.6519 0.0194 0.1496 0.051 Uiso 1 1 calc R
H46C H 0.4990 -0.0704 0.1333 0.051 Uiso 1 1 calc R
C47 C 0.7216(7) -0.1206(4) 0.3980(3) 0.0458(17) Uani 1 1 d .
H47A H 0.7596 -0.1666 0.4259 0.069 Uiso 1 1 calc R
H47B H 0.6154 -0.1270 0.4084 0.069 Uiso 1 1 calc R
H47C H 0.7889 -0.0557 0.4117 0.069 Uiso 1 1 calc R
C48 C 1.0634(6) 0.1882(4) 0.2529(3) 0.0312(15) Uani 1 1 d .
H48 H 1.0767 0.2239 0.2102 0.037 Uiso 1 1 calc R
C49 C 1.0236(6) 0.0879(4) 0.2557(3) 0.0302(15) Uani 1 1 d .
H49 H 1.0039 0.0441 0.2154 0.036 Uiso 1 1 calc R
C50 C 1.0185(6) 0.0648(4) 0.3287(3) 0.0336(15) Uani 1 1 d .
H50 H 0.9962 0.0022 0.3467 0.040 Uiso 1 1 calc R
C51 C 1.0516(6) 0.1483(5) 0.3703(3) 0.0381(16) Uani 1 1 d .
H51 H 1.0549 0.1529 0.4216 0.046 Uiso 1 1 calc R
C52 C 1.0797(6) 0.2258(4) 0.3232(4) 0.0364(16) Uani 1 1 d .
H52 H 1.1051 0.2914 0.3371 0.044 Uiso 1 1 calc R
C53 C 0.4385(7) 0.5188(4) 0.4804(3) 0.0539(19) Uani 1 1 d .
H53A H 0.3628 0.4658 0.4505 0.065 Uiso 1 1 calc R
H53B H 0.3820 0.5395 0.5170 0.065 Uiso 1 1 calc R
C54 C 0.5008(8) 0.6006(5) 0.4324(4) 0.0573(19) Uani 1 1 d .
H54A H 0.5560 0.5798 0.3953 0.069 Uiso 1 1 calc R
H54B H 0.5772 0.6535 0.4620 0.069 Uiso 1 1 calc R
C55 C 0.3760(8) 0.6378(5) 0.3943(4) 0.067(2) Uani 1 1 d .
H55A H 0.2971 0.5853 0.3666 0.101 Uiso 1 1 calc R
H55B H 0.4232 0.6876 0.3613 0.101 Uiso 1 1 calc R
H55C H 0.3276 0.6645 0.4305 0.101 Uiso 1 1 calc R
N1 N 0.7236(5) 0.3827(3) 0.1804(2) 0.0199(10) Uani 1 1 d .
N2 N 0.8581(5) 0.2806(3) 0.0872(2) 0.0189(10) Uani 1 1 d .
N3 N 0.7290(5) 0.1759(3) 0.3790(2) 0.0230(11) Uani 1 1 d .
N4 N 0.6557(5) 0.0058(3) 0.2884(2) 0.0227(11) Uani 1 1 d .
Cr1 Cr 0.66394(9) 0.24444(6) 0.14166(4) 0.0199(2) Uani 1 1 d .
Cr2 Cr 0.82591(9) 0.13579(6) 0.29413(4) 0.0221(3) Uani 1 1 d .
O1 O 0.7417(4) 0.1935(2) 0.22092(17) 0.0197(8) Uani 1 1 d .

loop_
_atom_site_aniso_label
_atom_site_aniso_U_11
_atom_site_aniso_U_22
_atom_site_aniso_U_33
_atom_site_aniso_U_23
_atom_site_aniso_U_13
_atom_site_aniso_U_12
C1 0.027(3) 0.022(3) 0.030(4) 0.000(3) 0.006(3) 0.009(3)
C2 0.028(4) 0.017(3) 0.017(3) 0.007(3) 0.010(3) 0.007(3)
C3 0.019(3) 0.022(3) 0.019(3) 0.005(3) 0.000(3) 0.006(3)
C4 0.014(3) 0.019(3) 0.025(3) 0.017(3) 0.006(3) 0.011(3)
C5 0.015(3) 0.032(3) 0.031(4) 0.006(3) 0.003(3) 0.009(3)
C6 0.017(3) 0.021(3) 0.027(3) -0.001(3) 0.001(3) 0.008(3)
C7 0.025(3) 0.023(3) 0.023(3) 0.007(3) 0.005(3) 0.009(3)
C8 0.029(3) 0.018(3) 0.045(4) 0.004(3) 0.000(3) 0.008(3)
C9 0.021(3) 0.032(4) 0.049(4) -0.005(3) 0.007(3) 0.019(3)
C10 0.017(3) 0.038(4) 0.034(4) -0.004(3) 0.011(3) 0.012(3)
C11 0.022(3) 0.025(3) 0.021(3) 0.001(3) 0.005(3) 0.007(3)
C12 0.041(4) 0.032(4) 0.030(4) 0.010(3) 0.011(3) 0.014(3)
C13 0.024(3) 0.042(4) 0.027(4) 0.004(3) 0.008(3) 0.010(3)
C14 0.019(3) 0.028(4) 0.026(4) 0.004(3) 0.010(3) 0.007(3)
C15 0.024(3) 0.037(4) 0.040(4) -0.006(3) 0.007(3) 0.017(3)
C16 0.038(4) 0.053(4) 0.053(5) -0.016(4) 0.004(4) 0.031(4)
C17 0.041(4) 0.076(5) 0.036(5) -0.028(4) -0.004(3) 0.028(4)
C18 0.041(4) 0.070(5) 0.022(4) 0.001(4) 0.003(3) 0.022(4)
C19 0.022(3) 0.035(4) 0.026(4) 0.002(3) 0.006(3) 0.007(3)
C20 0.042(4) 0.029(4) 0.048(4) 0.003(3) 0.010(3) 0.022(3)
C21 0.039(4) 0.049(4) 0.031(4) 0.021(3) 0.003(3) 0.017(3)
C22 0.019(3) 0.021(4) 0.033(4) 0.005(3) 0.003(3) -0.002(3)
C23 0.025(3) 0.024(4) 0.028(4) 0.002(3) -0.002(3) 0.009(3)
C24 0.014(3) 0.041(4) 0.030(4) 0.002(3) 0.000(3) 0.011(3)
C25 0.017(3) 0.033(4) 0.041(4) 0.005(3) 0.001(3) 0.015(3)
C26 0.015(3) 0.038(4) 0.030(4) -0.004(3) 0.002(3) 0.008(3)
C27 0.031(3) 0.040(4) 0.028(4) 0.004(3) 0.013(3) 0.013(3)
C28 0.028(4) 0.026(4) 0.019(3) 0.010(3) 0.008(3) 0.013(3)
C29 0.016(3) 0.030(4) 0.027(4) 0.004(3) 0.005(3) 0.006(3)
C30 0.027(4) 0.023(4) 0.020(3) 0.007(3) 0.000(3) -0.001(3)
C31 0.032(4) 0.045(4) 0.039(4) 0.003(3) 0.008(3) 0.008(3)
C32 0.021(3) 0.035(4) 0.016(3) 0.008(3) 0.002(3) 0.015(3)
C33 0.023(3) 0.032(4) 0.029(4) -0.001(3) 0.002(3) 0.008(3)
C34 0.043(4) 0.045(4) 0.026(4) 0.012(3) 0.000(3) 0.019(4)
C35 0.044(4) 0.048(5) 0.032(4) -0.001(4) -0.006(3) 0.018(4)
C36 0.033(4) 0.022(4) 0.047(4) 0.001(3) 0.003(3) 0.004(3)
C37 0.022(3) 0.030(4) 0.030(4) 0.000(3) 0.000(3) 0.011(3)
C38 0.047(4) 0.041(4) 0.036(4) 0.012(3) 0.006(3) 0.014(3)
C39 0.036(4) 0.027(4) 0.035(4) 0.011(3) 0.004(3) 0.005(3)
C40 0.023(3) 0.014(3) 0.033(4) 0.004(3) 0.003(3) 0.004(3)
C41 0.027(3) 0.023(4) 0.031(4) 0.003(3) 0.002(3) 0.005(3)
C42 0.040(4) 0.027(4) 0.049(4) -0.007(3) -0.004(3) 0.016(3)
C43 0.050(4) 0.028(4) 0.069(5) -0.013(4) -0.004(4) 0.021(3)
C44 0.045(4) 0.025(4) 0.062(5) 0.012(4) -0.005(4) 0.019(3)
C45 0.030(4) 0.029(4) 0.036(4) 0.009(3) -0.001(3) 0.007(3)
C46 0.040(4) 0.037(4) 0.030(4) 0.002(3) 0.001(3) 0.020(3)
C47 0.056(4) 0.042(4) 0.041(4) 0.015(3) 0.007(3) 0.017(3)
C48 0.021(3) 0.036(4) 0.041(4) 0.014(3) 0.013(3) 0.012(3)
C49 0.025(3) 0.034(4) 0.036(4) 0.003(3) 0.003(3) 0.015(3)
C50 0.025(3) 0.033(4) 0.048(5) 0.019(4) 0.006(3) 0.016(3)
C51 0.020(3) 0.062(5) 0.033(4) 0.008(4) 0.005(3) 0.013(3)
C52 0.014(3) 0.030(4) 0.062(5) -0.002(4) 0.006(3) 0.003(3)
C53 0.052(5) 0.053(5) 0.060(5) -0.005(4) 0.017(4) 0.016(4)
C54 0.054(5) 0.054(5) 0.060(5) -0.004(4) 0.012(4) 0.009(4)
C55 0.070(5) 0.071(5) 0.070(5) -0.011(4) 0.002(4) 0.037(4)
N1 0.017(3) 0.020(3) 0.024(3) 0.002(2) 0.004(2) 0.007(2)
N2 0.020(3) 0.020(3) 0.021(3) 0.003(2) 0.004(2) 0.011(2)
N3 0.027(3) 0.027(3) 0.015(3) 0.004(2) 0.002(2) 0.009(2)
N4 0.022(3) 0.021(3) 0.023(3) 0.003(2) 0.003(2) 0.004(2)
Cr1 0.0171(5) 0.0219(6) 0.0238(6) 0.0050(4) 0.0052(4) 0.0096(4)
Cr2 0.0189(5) 0.0246(6) 0.0242(6) 0.0065(4) 0.0048(4) 0.0079(4)
O1 0.0185(19) 0.023(2) 0.0189(19) 0.0068(15) 0.0032(15) 0.0078(16)

loop_
_atom_type_symbol
_atom_type_description
_atom_type_scat_dispersion_real
_atom_type_scat_dispersion_imag
_atom_type_scat_source
C C 0.0033 0.0016 'International Tables Vol C Tables 4.2.6.8 and 6.1.1.4'
H H 0.0000 0.0000 'International Tables Vol C Tables 4.2.6.8 and 6.1.1.4'
N N 0.0061 0.0033 'International Tables Vol C Tables 4.2.6.8 and 6.1.1.4'
Cr Cr 0.3209 0.6236 'International Tables Vol C Tables 4.2.6.8 and 6.1.1.4'
O O 0.0106 0.0060 'International Tables Vol C Tables 4.2.6.8 and 6.1.1.4'

loop_
_geom_angle_atom_site_label_1
_geom_angle_atom_site_label_2
_geom_angle_atom_site_label_3
_geom_angle
_geom_angle_site_symmetry_1
_geom_angle_site_symmetry_3
C2 C1 H1A 109.5 . .
C2 C1 H1B 109.5 . .
H1A C1 H1B 109.5 . .
C2 C1 H1C 109.5 . .
H1A C1 H1C 109.5 . .
H1B C1 H1C 109.5 . .
N1 C2 C3 122.9(5) . .
N1 C2 C1 121.7(4) . .
C3 C2 C1 115.2(5) . .
C2 C3 C4 127.2(5) . .
C2 C3 H3 116.4 . .
C4 C3 H3 116.4 . .
N2 C4 C3 123.6(5) . .
N2 C4 C5 120.1(5) . .
C3 C4 C5 116.3(5) . .
C4 C5 H5A 109.5 . .
C4 C5 H5B 109.5 . .
H5A C5 H5B 109.5 . .
C4 C5 H5C 109.5 . .
H5A C5 H5C 109.5 . .
H5B C5 H5C 109.5 . .
C11 C6 C7 120.2(5) . .
C11 C6 N1 120.9(4) . .
C7 C6 N1 119.0(4) . .
C8 C7 C6 118.5(5) . .
C8 C7 C12 119.3(5) . .
C6 C7 C12 122.2(5) . .
C7 C8 C9 122.1(5) . .
C7 C8 H8 119.0 . .
C9 C8 H8 119.0 . .
C10 C9 C8 118.7(5) . .
C10 C9 H9 120.7 . .
C8 C9 H9 120.7 . .
C9 C10 C11 121.9(5) . .
C9 C10 H10 119.0 . .
C11 C10 H10 119.0 . .
C6 C11 C10 118.6(5) . .
C6 C11 C13 123.2(5) . .
C10 C11 C13 118.2(5) . .
C7 C12 H12A 109.5 . .
C7 C12 H12B 109.5 . .
H12A C12 H12B 109.5 . .
C7 C12 H12C 109.5 . .
H12A C12 H12C 109.5 . .
H12B C12 H12C 109.5 . .
C11 C13 H13A 109.5 . .
C11 C13 H13B 109.5 . .
H13A C13 H13B 109.5 . .
C11 C13 H13C 109.5 . .
H13A C13 H13C 109.5 . .
H13B C13 H13C 109.5 . .
C15 C14 C19 119.8(5) . .
C15 C14 N2 120.9(5) . .
C19 C14 N2 119.3(5) . .
C16 C15 C14 119.7(5) . .
C16 C15 C20 119.5(5) . .
C14 C15 C20 120.6(5) . .
C17 C16 C15 120.3(6) . .
C17 C16 H16 119.8 . .
C15 C16 H16 119.8 . .
C18 C17 C16 120.2(6) . .
C18 C17 H17 119.9 . .
C16 C17 H17 119.9 . .
C17 C18 C19 121.2(6) . .
C17 C18 H18 119.4 . .
C19 C18 H18 119.4 . .
C18 C19 C14 118.7(5) . .
C18 C19 C21 120.7(5) . .
C14 C19 C21 120.6(5) . .
C15 C20 H20A 109.5 . .
C15 C20 H20B 109.5 . .
H20A C20 H20B 109.5 . .
C15 C20 H20C 109.5 . .
H20A C20 H20C 109.5 . .
H20B C20 H20C 109.5 . .
C19 C21 H21A 109.5 . .
C19 C21 H21B 109.5 . .
H21A C21 H21B 109.5 . .
C19 C21 H21C 109.5 . .
H21A C21 H21C 109.5 . .
H21B C21 H21C 109.5 . .
C23 C22 C26 108.4(5) . .
C23 C22 Cr1 72.5(3) . .
C26 C22 Cr1 72.2(3) . .
C23 C22 H22 125.8 . .
C26 C22 H22 125.8 . .
Cr1 C22 H22 121.2 . .
C22 C23 C24 107.7(5) . .
C22 C23 Cr1 71.9(3) . .
C24 C23 Cr1 73.2(3) . .
C22 C23 H23 126.2 . .
C24 C23 H23 126.2 . .
Cr1 C23 H23 120.5 . .
C25 C24 C23 108.4(5) . .
C25 C24 Cr1 72.5(3) . .
C23 C24 Cr1 71.1(3) . .
C25 C24 H24 125.8 . .
C23 C24 H24 125.8 . .
Cr1 C24 H24 122.3 . .
C24 C25 C26 108.3(5) . .
C24 C25 Cr1 72.6(3) . .
C26 C25 Cr1 71.0(3) . .
C24 C25 H25 125.8 . .
C26 C25 H25 125.8 . .
Cr1 C25 H25 122.2 . .
C22 C26 C25 107.3(5) . .
C22 C26 Cr1 71.8(3) . .
C25 C26 Cr1 73.2(3) . .
C22 C26 H26 126.4 . .
C25 C26 H26 126.4 . .
Cr1 C26 H26 120.4 . .
C28 C27 H27A 109.5 . .
C28 C27 H27B 109.5 . .
H27A C27 H27B 109.5 . .
C28 C27 H27C 109.5 . .
H27A C27 H27C 109.5 . .
H27B C27 H27C 109.5 . .
N3 C28 C29 124.3(5) . .
N3 C28 C27 119.8(5) . .
C29 C28 C27 115.7(5) . .
C28 C29 C30 125.8(5) . .
C28 C29 H29 117.1 . .
C30 C29 H29 117.1 . .
N4 C30 C29 123.8(5) . .
N4 C30 C31 119.7(5) . .
C29 C30 C31 116.4(5) . .
C30 C31 H31A 109.5 . .
C30 C31 H31B 109.5 . .
H31A C31 H31B 109.5 . .
C30 C31 H31C 109.5 . .
H31A C31 H31C 109.5 . .
H31B C31 H31C 109.5 . .
C37 C32 C33 119.6(5) . .
C37 C32 N3 120.9(5) . .
C33 C32 N3 119.5(5) . .
C34 C33 C32 119.1(5) . .
C34 C33 C38 118.5(5) . .
C32 C33 C38 122.4(5) . .
C33 C34 C35 121.9(5) . .
C33 C34 H34 119.1 . .
C35 C34 H34 119.1 . .
C36 C35 C34 118.4(6) . .
C36 C35 H35 120.8 . .
C34 C35 H35 120.8 . .
C35 C36 C37 121.6(5) . .
C35 C36 H36 119.2 . .
C37 C36 H36 119.2 . .
C32 C37 C36 119.4(5) . .
C32 C37 C39 123.4(5) . .
C36 C37 C39 117.2(5) . .
C33 C38 H38A 109.5 . .
C33 C38 H38B 109.5 . .
H38A C38 H38B 109.5 . .
C33 C38 H38C 109.5 . .
H38A C38 H38C 109.5 . .
H38B C38 H38C 109.5 . .
C37 C39 H39A 109.5 . .
C37 C39 H39B 109.5 . .
H39A C39 H39B 109.5 . .
C37 C39 H39C 109.5 . .
H39A C39 H39C 109.5 . .
H39B C39 H39C 109.5 . .
C45 C40 C41 119.9(5) . .
C45 C40 N4 120.1(5) . .
C41 C40 N4 119.9(4) . .
C42 C41 C40 119.8(5) . .
C42 C41 C46 119.8(5) . .
C40 C41 C46 120.4(5) . .
C41 C42 C43 120.3(6) . .
C41 C42 H42 119.9 . .
C43 C42 H42 119.9 . .
C44 C43 C42 119.4(6) . .
C44 C43 H43 120.3 . .
C42 C43 H43 120.3 . .
C43 C44 C45 121.8(6) . .
C43 C44 H44 119.1 . .
C45 C44 H44 119.1 . .
C44 C45 C40 118.5(6) . .
C44 C45 C47 120.1(5) . .
C40 C45 C47 121.4(5) . .
C41 C46 H46A 109.5 . .
C41 C46 H46B 109.5 . .
H46A C46 H46B 109.5 . .
C41 C46 H46C 109.5 . .
H46A C46 H46C 109.5 . .
H46B C46 H46C 109.5 . .
C45 C47 H47A 109.5 . .
C45 C47 H47B 109.5 . .
H47A C47 H47B 109.5 . .
C45 C47 H47C 109.5 . .
H47A C47 H47C 109.5 . .
H47B C47 H47C 109.5 . .
C52 C48 C49 108.4(5) . .
C52 C48 Cr2 73.1(3) . .
C49 C48 Cr2 73.0(3) . .
C52 C48 H48 125.8 . .
C49 C48 H48 125.8 . .
Cr2 C48 H48 119.9 . .
C50 C49 C48 107.4(5) . .
C50 C49 Cr2 74.4(3) . .
C48 C49 Cr2 71.0(3) . .
C50 C49 H49 126.3 . .
C48 C49 H49 126.3 . .
Cr2 C49 H49 120.1 . .
C51 C50 C49 108.6(5) . .
C51 C50 Cr2 72.4(3) . .
C49 C50 Cr2 70.5(3) . .
C51 C50 H50 125.7 . .
C49 C50 H50 125.7 . .
Cr2 C50 H50 123.0 . .
C50 C51 C52 108.2(5) . .
C50 C51 Cr2 73.2(3) . .
C52 C51 Cr2 70.5(3) . .
C50 C51 H51 125.9 . .
C52 C51 H51 125.9 . .
Cr2 C51 H51 122.0 . .
C48 C52 C51 107.4(5) . .
C48 C52 Cr2 71.4(3) . .
C51 C52 Cr2 73.8(3) . .
C48 C52 H52 126.3 . .
C51 C52 H52 126.3 . .
Cr2 C52 H52 120.3 . .
C54 C53 C53 114.5(7) . 2_666
C54 C53 H53A 108.6 . .
C53 C53 H53A 108.6 2_666 .
C54 C53 H53B 108.6 . .
C53 C53 H53B 108.6 2_666 .
H53A C53 H53B 107.6 . .
C53 C54 C55 113.7(5) . .
C53 C54 H54A 108.8 . .
C55 C54 H54A 108.8 . .
C53 C54 H54B 108.8 . .
C55 C54 H54B 108.8 . .
H54A C54 H54B 107.7 . .
C54 C55 H55A 109.5 . .
C54 C55 H55B 109.5 . .
H55A C55 H55B 109.5 . .
C54 C55 H55C 109.5 . .
H55A C55 H55C 109.5 . .
H55B C55 H55C 109.5 . .
C2 N1 C6 114.8(4) . .
C2 N1 Cr1 120.7(3) . .
C6 N1 Cr1 124.4(3) . .
C4 N2 C14 116.5(4) . .
C4 N2 Cr1 120.0(3) . .
C14 N2 Cr1 123.5(3) . .
C28 N3 C32 117.0(4) . .
C28 N3 Cr2 119.8(3) . .
C32 N3 Cr2 123.0(3) . .
C30 N4 C40 117.8(4) . .
C30 N4 Cr2 120.3(3) . .
C40 N4 Cr2 121.8(3) . .
O1 Cr1 N1 98.43(15) . .
O1 Cr1 N2 98.15(15) . .
N1 Cr1 N2 89.14(16) . .
O1 Cr1 C22 92.97(17) . .
N1 Cr1 C22 132.14(18) . .
N2 Cr1 C22 135.00(19) . .
O1 Cr1 C26 111.27(18) . .
N1 Cr1 C26 97.52(18) . .
N2 Cr1 C26 148.36(18) . .
C22 Cr1 C26 35.98(17) . .
O1 Cr1 C23 109.54(17) . .
N1 Cr1 C23 148.65(17) . .
N2 Cr1 C23 100.29(18) . .
C22 Cr1 C23 35.58(17) . .
C26 Cr1 C23 59.69(19) . .
O1 Cr1 C25 147.07(18) . .
N1 Cr1 C25 89.69(18) . .
N2 Cr1 C25 113.91(18) . .
C22 Cr1 C25 59.33(19) . .
C26 Cr1 C25 35.82(17) . .
C23 Cr1 C25 59.11(19) . .
O1 Cr1 C24 145.29(17) . .
N1 Cr1 C24 115.45(17) . .
N2 Cr1 C24 90.06(18) . .
C22 Cr1 C24 59.15(19) . .
C26 Cr1 C24 59.13(19) . .
C23 Cr1 C24 35.77(17) . .
C25 Cr1 C24 34.83(17) . .
O1 Cr2 N3 99.03(15) . .
O1 Cr2 N4 98.66(15) . .
N3 Cr2 N4 88.96(17) . .
O1 Cr2 C48 91.50(17) . .
N3 Cr2 C48 134.2(2) . .
N4 Cr2 C48 133.4(2) . .
O1 Cr2 C52 108.22(19) . .
N3 Cr2 C52 99.7(2) . .
N4 Cr2 C52 149.89(19) . .
C48 Cr2 C52 35.46(18) . .
O1 Cr2 C49 110.37(18) . .
N3 Cr2 C49 147.81(19) . .
N4 Cr2 C49 98.98(19) . .
C48 Cr2 C49 35.99(17) . .
C52 Cr2 C49 59.4(2) . .
O1 Cr2 C51 143.89(19) . .
N3 Cr2 C51 90.07(19) . .
N4 Cr2 C51 116.5(2) . .
C48 Cr2 C51 58.8(2) . .
C52 Cr2 C51 35.67(18) . .
C49 Cr2 C51 58.4(2) . .
O1 Cr2 C50 145.42(18) . .
N3 Cr2 C50 114.21(19) . .
N4 Cr2 C50 91.52(18) . .
C48 Cr2 C50 58.77(19) . .
C52 Cr2 C50 58.6(2) . .
C49 Cr2 C50 35.10(17) . .
C51 Cr2 C50 34.40(18) . .
Cr1 O1 Cr2 174.5(2) . .

loop_
_geom_bond_atom_site_label_1
_geom_bond_atom_site_label_2
_geom_bond_distance
_geom_bond_site_symmetry_2
C1 C2 1.513(6) .
C1 H1A 0.9800 .
C1 H1B 0.9800 .
C1 H1C 0.9800 .
C2 N1 1.327(6) .
C2 C3 1.396(6) .
C3 C4 1.402(6) .
C3 H3 0.9500 .
C4 N2 1.323(6) .
C4 C5 1.506(6) .
C5 H5A 0.9800 .
C5 H5B 0.9800 .
C5 H5C 0.9800 .
C6 C11 1.382(6) .
C6 C7 1.418(7) .
C6 N1 1.464(6) .
C7 C8 1.371(7) .
C7 C12 1.507(6) .
C8 C9 1.377(7) .
C8 H8 0.9500 .
C9 C10 1.370(7) .
C9 H9 0.9500 .
C10 C11 1.395(6) .
C10 H10 0.9500 .
C11 C13 1.508(7) .
C12 H12A 0.9800 .
C12 H12B 0.9800 .
C12 H12C 0.9800 .
C13 H13A 0.9800 .
C13 H13B 0.9800 .
C13 H13C 0.9800 .
C14 C15 1.389(7) .
C14 C19 1.409(7) .
C14 N2 1.455(6) .
C15 C16 1.388(7) .
C15 C20 1.506(7) .
C16 C17 1.377(8) .
C16 H16 0.9500 .
C17 C18 1.366(8) .
C17 H17 0.9500 .
C18 C19 1.388(7) .
C18 H18 0.9500 .
C19 C21 1.504(7) .
C20 H20A 0.9800 .
C20 H20B 0.9800 .
C20 H20C 0.9800 .
C21 H21A 0.9800 .
C21 H21B 0.9800 .
C21 H21C 0.9800 .
C22 C23 1.391(7) .
C22 C26 1.405(7) .
C22 Cr1 2.272(5) .
C22 H22 0.9500 .
C23 C24 1.409(7) .
C23 Cr1 2.279(5) .
C23 H23 0.9500 .
C24 C25 1.380(7) .
C24 Cr1 2.307(5) .
C24 H24 0.9500 .
C25 C26 1.409(7) .
C25 Cr1 2.305(5) .
C25 H25 0.9500 .
C26 Cr1 2.276(5) .
C26 H26 0.9500 .
C27 C28 1.523(6) .
C27 H27A 0.9800 .
C27 H27B 0.9800 .
C27 H27C 0.9800 .
C28 N3 1.345(6) .
C28 C29 1.384(7) .
C29 C30 1.402(7) .
C29 H29 0.9500 .
C30 N4 1.338(6) .
C30 C31 1.511(7) .
C31 H31A 0.9800 .
C31 H31B 0.9800 .
C31 H31C 0.9800 .
C32 C37 1.387(7) .
C32 C33 1.406(7) .
C32 N3 1.439(6) .
C33 C34 1.379(7) .
C33 C38 1.517(7) .
C34 C35 1.380(7) .
C34 H34 0.9500 .
C35 C36 1.377(7) .
C35 H35 0.9500 .
C36 C37 1.389(7) .
C36 H36 0.9500 .
C37 C39 1.513(7) .
C38 H38A 0.9800 .
C38 H38B 0.9800 .
C38 H38C 0.9800 .
C39 H39A 0.9800 .
C39 H39B 0.9800 .
C39 H39C 0.9800 .
C40 C45 1.395(7) .
C40 C41 1.400(7) .
C40 N4 1.440(6) .
C41 C42 1.377(7) .
C41 C46 1.501(7) .
C42 C43 1.387(8) .
C42 H42 0.9500 .
C43 C44 1.372(8) .
C43 H43 0.9500 .
C44 C45 1.384(7) .
C44 H44 0.9500 .
C45 C47 1.514(7) .
C46 H46A 0.9800 .
C46 H46B 0.9800 .
C46 H46C 0.9800 .
C47 H47A 0.9800 .
C47 H47B 0.9800 .
C47 H47C 0.9800 .
C48 C52 1.390(7) .
C48 C49 1.411(7) .
C48 Cr2 2.271(5) .
C48 H48 0.9500 .
C49 C50 1.400(7) .
C49 Cr2 2.296(5) .
C49 H49 0.9500 .
C50 C51 1.384(7) .
C50 Cr2 2.345(5) .
C50 H50 0.9500 .
C51 C52 1.418(7) .
C51 Cr2 2.335(5) .
C51 H51 0.9500 .
C52 Cr2 2.293(5) .
C52 H52 0.9500 .
C53 C54 1.503(8) .
C53 C53 1.522(11) 2_666
C53 H53A 0.9900 .
C53 H53B 0.9900 .
C54 C55 1.523(8) .
C54 H54A 0.9900 .
C54 H54B 0.9900 .
C55 H55A 0.9800 .
C55 H55B 0.9800 .
C55 H55C 0.9800 .
N1 Cr1 2.046(4) .
N2 Cr1 2.051(4) .
N3 Cr2 2.046(4) .
N4 Cr2 2.055(4) .
Cr1 O1 1.834(3) .
Cr2 O1 1.834(3) .

loop_
_geom_torsion_atom_site_label_1
_geom_torsion_atom_site_label_2
_geom_torsion_atom_site_label_3
_geom_torsion_atom_site_label_4
_geom_torsion
_geom_torsion_site_symmetry_1
N1 C2 C3 C4 19.5(8) .
C1 C2 C3 C4 -156.1(5) .
C2 C3 C4 N2 -18.8(8) .
C2 C3 C4 C5 157.8(5) .
C11 C6 C7 C8 3.4(8) .
N1 C6 C7 C8 -176.1(4) .
C11 C6 C7 C12 -177.8(5) .
N1 C6 C7 C12 2.7(7) .
C6 C7 C8 C9 -1.4(8) .
C12 C7 C8 C9 179.8(5) .
C7 C8 C9 C10 -0.8(8) .
C8 C9 C10 C11 1.1(8) .
C7 C6 C11 C10 -3.1(8) .
N1 C6 C11 C10 176.4(4) .
C7 C6 C11 C13 178.9(5) .
N1 C6 C11 C13 -1.6(8) .
C9 C10 C11 C6 0.8(8) .
C9 C10 C11 C13 178.9(5) .
C19 C14 C15 C16 -3.3(8) .
N2 C14 C15 C16 178.1(5) .
C19 C14 C15 C20 172.2(5) .
N2 C14 C15 C20 -6.4(8) .
C14 C15 C16 C17 2.6(8) .
C20 C15 C16 C17 -172.9(5) .
C15 C16 C17 C18 -1.1(9) .
C16 C17 C18 C19 0.2(9) .
C17 C18 C19 C14 -0.9(8) .
C17 C18 C19 C21 178.0(5) .
C15 C14 C19 C18 2.4(8) .
N2 C14 C19 C18 -179.0(5) .
C15 C14 C19 C21 -176.5(5) .
N2 C14 C19 C21 2.1(7) .
C26 C22 C23 C24 -1.2(6) .
Cr1 C22 C23 C24 -64.9(4) .
C26 C22 C23 Cr1 63.7(4) .
C22 C23 C24 C25 0.8(6) .
Cr1 C23 C24 C25 -63.4(4) .
C22 C23 C24 Cr1 64.1(3) .
C23 C24 C25 C26 0.0(6) .
Cr1 C24 C25 C26 -62.4(4) .
C23 C24 C25 Cr1 62.4(4) .
C23 C22 C26 C25 1.2(6) .
Cr1 C22 C26 C25 65.2(4) .
C23 C22 C26 Cr1 -63.9(4) .
C24 C25 C26 C22 -0.8(6) .
Cr1 C25 C26 C22 -64.2(4) .
C24 C25 C26 Cr1 63.5(4) .
N3 C28 C29 C30 20.3(8) .
C27 C28 C29 C30 -155.1(5) .
C28 C29 C30 N4 -21.5(8) .
C28 C29 C30 C31 154.4(5) .
C37 C32 C33 C34 -1.2(8) .
N3 C32 C33 C34 176.7(5) .
C37 C32 C33 C38 -179.1(5) .
N3 C32 C33 C38 -1.3(8) .
C32 C33 C34 C35 -0.5(8) .
C38 C33 C34 C35 177.5(5) .
C33 C34 C35 C36 1.0(9) .
C34 C35 C36 C37 0.2(9) .
C33 C32 C37 C36 2.3(7) .
N3 C32 C37 C36 -175.5(5) .
C33 C32 C37 C39 -177.2(5) .
N3 C32 C37 C39 5.0(8) .
C35 C36 C37 C32 -1.8(8) .
C35 C36 C37 C39 177.7(5) .
C45 C40 C41 C42 -5.8(8) .
N4 C40 C41 C42 172.7(5) .
C45 C40 C41 C46 171.0(5) .
N4 C40 C41 C46 -10.6(7) .
C40 C41 C42 C43 2.3(8) .
C46 C41 C42 C43 -174.5(5) .
C41 C42 C43 C44 1.9(9) .
C42 C43 C44 C45 -2.7(9) .
C43 C44 C45 C40 -0.7(9) .
C43 C44 C45 C47 -180.0(5) .
C41 C40 C45 C44 4.9(8) .
N4 C40 C45 C44 -173.5(5) .
C41 C40 C45 C47 -175.8(5) .
N4 C40 C45 C47 5.8(8) .
C52 C48 C49 C50 -1.0(6) .
Cr2 C48 C49 C50 -66.0(4) .
C52 C48 C49 Cr2 65.0(4) .
C48 C49 C50 C51 1.0(6) .
Cr2 C49 C50 C51 -62.8(4) .
C48 C49 C50 Cr2 63.8(3) .
C49 C50 C51 C52 -0.6(6) .
Cr2 C50 C51 C52 -62.2(4) .
C49 C50 C51 Cr2 61.6(4) .
C49 C48 C52 C51 0.6(6) .
Cr2 C48 C52 C51 65.6(4) .
C49 C48 C52 Cr2 -64.9(4) .
C50 C51 C52 C48 0.0(6) .
Cr2 C51 C52 C48 -64.0(4) .
C50 C51 C52 Cr2 64.0(4) .
C53 C53 C54 C55 -179.4(7) 2_666
C3 C2 N1 C6 -162.9(4) .
C1 C2 N1 C6 12.4(6) .
C3 C2 N1 Cr1 16.4(6) .
C1 C2 N1 Cr1 -168.3(3) .
C11 C6 N1 C2 -108.0(5) .
C7 C6 N1 C2 71.5(6) .
C11 C6 N1 Cr1 72.8(6) .
C7 C6 N1 Cr1 -107.7(5) .
C3 C4 N2 C14 165.2(4) .
C5 C4 N2 C14 -11.3(6) .
C3 C4 N2 Cr1 -17.4(6) .
C5 C4 N2 Cr1 166.1(3) .
C15 C14 N2 C4 95.4(6) .
C19 C14 N2 C4 -83.2(6) .
C15 C14 N2 Cr1 -81.8(5) .
C19 C14 N2 Cr1 99.5(5) .
C29 C28 N3 C32 -158.3(5) .
C27 C28 N3 C32 17.0(6) .
C29 C28 N3 Cr2 16.9(7) .
C27 C28 N3 Cr2 -167.8(3) .
C37 C32 N3 C28 -112.8(5) .
C33 C32 N3 C28 69.4(6) .
C37 C32 N3 Cr2 72.1(5) .
C33 C32 N3 Cr2 -105.7(5) .
C29 C30 N4 C40 168.6(5) .
C31 C30 N4 C40 -7.1(7) .
C29 C30 N4 Cr2 -14.9(7) .
C31 C30 N4 Cr2 169.4(3) .
C45 C40 N4 C30 -87.6(6) .
C41 C40 N4 C30 93.9(6) .
C45 C40 N4 Cr2 95.9(5) .
C41 C40 N4 Cr2 -82.5(5) .
C2 N1 Cr1 O1 61.7(4) .
C6 N1 Cr1 O1 -119.1(4) .
C2 N1 Cr1 N2 -36.4(4) .
C6 N1 Cr1 N2 142.7(4) .
C2 N1 Cr1 C22 163.5(3) .
C6 N1 Cr1 C22 -17.3(5) .
C2 N1 Cr1 C26 174.6(4) .
C6 N1 Cr1 C26 -6.2(4) .
C2 N1 Cr1 C23 -145.0(4) .
C6 N1 Cr1 C23 34.2(6) .
C2 N1 Cr1 C25 -150.3(4) .
C6 N1 Cr1 C25 28.8(4) .
C2 N1 Cr1 C24 -126.1(4) .
C6 N1 Cr1 C24 53.1(4) .
C4 N2 Cr1 O1 -61.7(4) .
C14 N2 Cr1 O1 115.5(4) .
C4 N2 Cr1 N1 36.7(4) .
C14 N2 Cr1 N1 -146.1(4) .
C4 N2 Cr1 C22 -164.2(3) .
C14 N2 Cr1 C22 13.0(5) .
C4 N2 Cr1 C26 139.7(4) .
C14 N2 Cr1 C26 -43.1(5) .
C4 N2 Cr1 C23 -173.3(4) .
C14 N2 Cr1 C23 3.9(4) .
C4 N2 Cr1 C25 126.0(4) .
C14 N2 Cr1 C25 -56.8(4) .
C4 N2 Cr1 C24 152.2(4) .
C14 N2 Cr1 C24 -30.6(4) .
C23 C22 Cr1 O1 -120.2(3) .
C26 C22 Cr1 O1 123.1(3) .
C23 C22 Cr1 N1 135.6(3) .
C26 C22 Cr1 N1 19.0(4) .
C23 C22 Cr1 N2 -15.6(4) .
C26 C22 Cr1 N2 -132.2(3) .
C23 C22 Cr1 C26 116.7(5) .
C26 C22 Cr1 C23 -116.7(5) .
C23 C22 Cr1 C25 78.6(3) .
C26 C22 Cr1 C25 -38.0(3) .
C23 C22 Cr1 C24 37.9(3) .
C26 C22 Cr1 C24 -78.8(3) .
C22 C26 Cr1 O1 -63.8(3) .
C25 C26 Cr1 O1 -179.0(3) .
C22 C26 Cr1 N1 -165.9(3) .
C25 C26 Cr1 N1 78.9(3) .
C22 C26 Cr1 N2 93.4(4) .
C25 C26 Cr1 N2 -21.8(5) .
C25 C26 Cr1 C22 -115.2(5) .
C22 C26 Cr1 C23 37.0(3) .
C25 C26 Cr1 C23 -78.1(3) .
C22 C26 Cr1 C25 115.2(5) .
C22 C26 Cr1 C24 78.8(3) .
C25 C26 Cr1 C24 -36.3(3) .
C22 C23 Cr1 O1 66.3(3) .
C24 C23 Cr1 O1 -178.1(3) .
C22 C23 Cr1 N1 -85.5(4) .
C24 C23 Cr1 N1 30.1(5) .
C22 C23 Cr1 N2 168.9(3) .
C24 C23 Cr1 N2 -75.5(3) .
C24 C23 Cr1 C22 115.6(5) .
C22 C23 Cr1 C26 -37.5(3) .
C24 C23 Cr1 C26 78.1(3) .
C22 C23 Cr1 C25 -79.3(3) .
C24 C23 Cr1 C25 36.3(3) .
C22 C23 Cr1 C24 -115.6(5) .
C24 C25 Cr1 O1 -115.4(4) .
C26 C25 Cr1 O1 1.8(5) .
C24 C25 Cr1 N1 139.5(3) .
C26 C25 Cr1 N1 -103.4(3) .
C24 C25 Cr1 N2 50.6(4) .
C26 C25 Cr1 N2 167.7(3) .
C24 C25 Cr1 C22 -79.0(3) .
C26 C25 Cr1 C22 38.2(3) .
C24 C25 Cr1 C26 -117.1(5) .
C24 C25 Cr1 C23 -37.3(3) .
C26 C25 Cr1 C23 79.9(3) .
C26 C25 Cr1 C24 117.1(5) .
C25 C24 Cr1 O1 120.4(4) .
C23 C24 Cr1 O1 3.2(5) .
C25 C24 Cr1 N1 -46.0(4) .
C23 C24 Cr1 N1 -163.2(3) .
C25 C24 Cr1 N2 -135.1(3) .
C23 C24 Cr1 N2 107.7(3) .
C25 C24 Cr1 C22 79.5(3) .
C23 C24 Cr1 C22 -37.7(3) .
C25 C24 Cr1 C26 37.4(3) .
C23 C24 Cr1 C26 -79.9(3) .
C25 C24 Cr1 C23 117.2(5) .
C23 C24 Cr1 C25 -117.2(5) .
C28 N3 Cr2 O1 61.8(4) .
C32 N3 Cr2 O1 -123.3(4) .
C28 N3 Cr2 N4 -36.8(4) .
C32 N3 Cr2 N4 138.1(4) .
C28 N3 Cr2 C48 162.8(3) .
C32 N3 Cr2 C48 -22.2(5) .
C28 N3 Cr2 C52 172.2(4) .
C32 N3 Cr2 C52 -12.9(4) .
C28 N3 Cr2 C49 -142.1(4) .
C32 N3 Cr2 C49 32.8(6) .
C28 N3 Cr2 C51 -153.3(4) .
C32 N3 Cr2 C51 21.6(4) .
C28 N3 Cr2 C50 -128.0(4) .
C32 N3 Cr2 C50 46.9(4) .
C30 N4 Cr2 O1 -63.0(4) .
C40 N4 Cr2 O1 113.3(4) .
C30 N4 Cr2 N3 35.9(4) .
C40 N4 Cr2 N3 -147.7(4) .
C30 N4 Cr2 C48 -163.4(4) .
C40 N4 Cr2 C48 12.9(5) .
C30 N4 Cr2 C52 143.7(4) .
C40 N4 Cr2 C52 -39.9(6) .
C30 N4 Cr2 C49 -175.4(4) .
C40 N4 Cr2 C49 1.0(4) .
C30 N4 Cr2 C51 125.5(4) .
C40 N4 Cr2 C51 -58.1(4) .
C30 N4 Cr2 C50 150.1(4) .
C40 N4 Cr2 C50 -33.5(4) .
C52 C48 Cr2 O1 120.2(3) .
C49 C48 Cr2 O1 -123.8(3) .
C52 C48 Cr2 N3 16.0(5) .
C49 C48 Cr2 N3 132.0(3) .
C52 C48 Cr2 N4 -136.4(3) .
C49 C48 Cr2 N4 -20.4(5) .
C49 C48 Cr2 C52 116.0(5) .
C52 C48 Cr2 C49 -116.0(5) .
C52 C48 Cr2 C51 -38.1(3) .
C49 C48 Cr2 C51 78.0(4) .
C52 C48 Cr2 C50 -78.5(4) .
C49 C48 Cr2 C50 37.5(3) .
C48 C52 Cr2 O1 -65.5(4) .
C51 C52 Cr2 O1 179.3(3) .
C48 C52 Cr2 N3 -168.4(3) .
C51 C52 Cr2 N3 76.3(4) .
C48 C52 Cr2 N4 86.6(5) .
C51 C52 Cr2 N4 -28.6(6) .
C51 C52 Cr2 C48 -115.2(5) .
C48 C52 Cr2 C49 37.9(3) .
C51 C52 Cr2 C49 -77.4(4) .
C48 C52 Cr2 C51 115.2(5) .
C48 C52 Cr2 C50 79.1(4) .
C51 C52 Cr2 C50 -36.2(3) .
C50 C49 Cr2 O1 177.5(3) .
C48 C49 Cr2 O1 62.4(4) .
C50 C49 Cr2 N3 22.8(5) .
C48 C49 Cr2 N3 -92.3(5) .
C50 C49 Cr2 N4 -79.7(4) .
C48 C49 Cr2 N4 165.2(3) .
C50 C49 Cr2 C48 115.1(5) .
C50 C49 Cr2 C52 77.8(4) .
C48 C49 Cr2 C52 -37.3(3) .
C50 C49 Cr2 C51 35.9(3) .
C48 C49 Cr2 C51 -79.2(4) .
C48 C49 Cr2 C50 -115.1(5) .
C50 C51 Cr2 O1 -118.1(4) .
C52 C51 Cr2 O1 -1.2(6) .
C50 C51 Cr2 N3 136.4(4) .
C52 C51 Cr2 N3 -106.7(4) .
C50 C51 Cr2 N4 47.5(4) .
C52 C51 Cr2 N4 164.4(3) .
C50 C51 Cr2 C48 -79.1(4) .
C52 C51 Cr2 C48 37.8(3) .
C50 C51 Cr2 C52 -116.9(5) .
C50 C51 Cr2 C49 -36.7(3) .
C52 C51 Cr2 C49 80.2(4) .
C52 C51 Cr2 C50 116.9(5) .
C51 C50 Cr2 O1 113.6(4) .
C49 C50 Cr2 O1 -4.1(5) .
C51 C50 Cr2 N3 -49.1(4) .
C49 C50 Cr2 N3 -166.9(3) .
C51 C50 Cr2 N4 -138.7(4) .
C49 C50 Cr2 N4 103.5(3) .
C51 C50 Cr2 C48 79.3(4) .
C49 C50 Cr2 C48 -38.5(3) .
C51 C50 Cr2 C52 37.5(3) .
C49 C50 Cr2 C52 -80.2(4) .
C51 C50 Cr2 C49 117.8(5) .
C49 C50 Cr2 C51 -117.8(5) .
N1 Cr1 O1 Cr2 -139(2) .
N2 Cr1 O1 Cr2 -49(2) .
C22 Cr1 O1 Cr2 87(2) .
C26 Cr1 O1 Cr2 119(2) .
C23 Cr1 O1 Cr2 55(2) .
C25 Cr1 O1 Cr2 118(2) .
C24 Cr1 O1 Cr2 53(2) .
N3 Cr2 O1 Cr1 -168(2) .
N4 Cr2 O1 Cr1 -78(2) .
C48 Cr2 O1 Cr1 57(2) .
C52 Cr2 O1 Cr1 89(2) .
C49 Cr2 O1 Cr1 25(2) .
C51 Cr2 O1 Cr1 89(2) .
C50 Cr2 O1 Cr1 28(2) .
